data_1569790
loop_
_publ_author_name
'Tian, Yi-Qi'
'Mu, Wen-Lei'
'Wu, Lin-Lin'
'Yi, Xiao-Yi'
'Yan, Jun'
'Liu, Chao'

_publ_section_title
;
 Stepwise assembly of thiacalix[4]arene-protected Ag/Ti bimetallic
 nanoclusters: accurate identification of catalytic Ag sites in
 CO<sub>2</sub> electroreduction.
;
_journal_issue 37
_journal_name_full 'Chemical science'
_journal_page_first 10212
_journal_page_last 10218
_journal_paper_doi 10.1039/d3sc02793g
_journal_volume 14
_journal_year 2023
_chemical_formula_moiety 'C82 H88 Ag N O6 P2 S4 Ti'
_chemical_formula_sum 'C82 H88 Ag N O6 P2 S4 Ti'
_chemical_formula_weight 1529.48
_space_group_crystal_system monoclinic
_space_group_IT_number 14
_space_group_name_Hall '-P 2ybc'
_space_group_name_H-M_alt 'P 1 21/c 1'
_atom_sites_solution_hydrogens geom
_atom_sites_solution_primary dual
_audit_creation_date 2022-10-13
_audit_creation_method
;
Olex2 1.5
(compiled 2022.04.07 svn.rca3783a0 for OlexSys, GUI svn.r6498)
;
_audit_update_record
;
2023-05-13 deposited with the CCDC.	2023-09-05 downloaded from the CCDC.
;
_cell_angle_alpha 90
_cell_angle_beta 110.243(4)
_cell_angle_gamma 90
_cell_formula_units_Z 4
_cell_length_a 28.8480(12)
_cell_length_b 11.2724(3)
_cell_length_c 25.8452(10)
_cell_measurement_reflns_used 26695
_cell_measurement_temperature 150
_cell_measurement_theta_max 32.0630
_cell_measurement_theta_min 2.2630
_cell_volume 7885.4(5)
_computing_cell_refinement 'CrysAlisPro 1.171.40.68a (Rigaku OD, 2019)'
_computing_data_collection 'CrysAlisPro 1.171.40.68a (Rigaku OD, 2019)'
_computing_data_reduction 'CrysAlisPro 1.171.40.68a (Rigaku OD, 2019)'
_computing_molecular_graphics 'Olex2 1.5 (Dolomanov et al., 2009)'
_computing_publication_material 'Olex2 1.5 (Dolomanov et al., 2009)'
_computing_structure_refinement 'SHELXL 2013/2 (Sheldrick, 2015)'
_computing_structure_solution 'SHELXT  (Sheldrick, 2015)'
_diffrn_ambient_temperature 150
_diffrn_detector 'CCD area detector'
_diffrn_detector_area_resol_mean 5.6
_diffrn_detector_type 'Bruker SMART CCD 6000 area detector'
_diffrn_measured_fraction_theta_full 0.998
_diffrn_measured_fraction_theta_max 0.863
_diffrn_measurement_details
;
List of Runs (angles in degrees, time in seconds):

  # Type    Start    End  Width  t~exp~   \w     \q     \k     \f   Frames
#--------------------------------------------------------------------------
  1  \w    -79.00  -6.00   0.50    2.94    --  -14.57 -58.00  27.00  146
  2  \w     -6.00  20.00   0.50    2.94    --  -14.57 -99.00  60.00   52
  3  \w    -25.00   1.00   0.50    2.94    --   13.79 -37.00 150.00   52
  4  \w    -31.00  55.00   0.50    2.94    --  -14.57  58.00 167.00  172
  5  \w      8.00  55.00   0.50    2.94    --  -14.57  57.00-150.00   94
  6  \w     39.00  81.00   0.50    2.94    --   13.79 178.00   0.00   84
  7  \w    -26.00   9.00   0.50    2.94    --  -14.57 -99.00-180.00   70
;
_diffrn_measurement_device 'three-circle diffractometer'
_diffrn_measurement_device_type 'Bruker SMART CCD 6000 area detector'
_diffrn_measurement_method '\w scans'
_diffrn_orient_matrix_type 'CrysAlisPro convention (1999,Acta A55,543-557)'
_diffrn_orient_matrix_UB_11 0.0242537000
_diffrn_orient_matrix_UB_12 0.0052312000
_diffrn_orient_matrix_UB_13 -0.0007077000
_diffrn_orient_matrix_UB_21 -0.0055230000
_diffrn_orient_matrix_UB_22 -0.0436284000
_diffrn_orient_matrix_UB_23 -0.0210387000
_diffrn_orient_matrix_UB_31 -0.0081850000
_diffrn_orient_matrix_UB_32 0.0450077000
_diffrn_orient_matrix_UB_33 -0.0203427000
_diffrn_radiation_monochromator graphite
_diffrn_radiation_probe x-ray
_diffrn_radiation_type 'Mo K\a'
_diffrn_radiation_wavelength 0.71073
_diffrn_reflns_av_R_equivalents 0.0392
_diffrn_reflns_av_unetI/netI 0.0490
_diffrn_reflns_Laue_measured_fraction_full 0.998
_diffrn_reflns_Laue_measured_fraction_max 0.863
_diffrn_reflns_limit_h_max 33
_diffrn_reflns_limit_h_min -42
_diffrn_reflns_limit_k_max 16
_diffrn_reflns_limit_k_min -16
_diffrn_reflns_limit_l_max 38
_diffrn_reflns_limit_l_min -29
_diffrn_reflns_number 90492
_diffrn_reflns_point_group_measured_fraction_full 0.998
_diffrn_reflns_point_group_measured_fraction_max 0.863
_diffrn_reflns_theta_full 25.242
_diffrn_reflns_theta_max 33.752
_diffrn_reflns_theta_min 2.064
_diffrn_source 'sealed X-ray tube'
_diffrn_source_target Mo
_diffrn_source_type 'PhotonJet (Mo) X-ray Source'
_exptl_absorpt_coefficient_mu 0.547
_exptl_absorpt_correction_T_max 1.00000
_exptl_absorpt_correction_T_min 0.58129
_exptl_absorpt_correction_type multi-scan
_exptl_absorpt_process_details
;
CrysAlisPro 1.171.40.68a (Rigaku Oxford Diffraction, 2019)
Empirical absorption correction using spherical harmonics,
 implemented in SCALE3 ABSPACK scaling algorithm.
;
_exptl_crystal_colour 'clear yellowish yellow'
_exptl_crystal_colour_lustre clear
_exptl_crystal_colour_modifier yellowish
_exptl_crystal_colour_primary yellow
_exptl_crystal_density_diffrn 1.288
_exptl_crystal_description block
_exptl_crystal_F_000 3192
_exptl_crystal_size_max 0.5
_exptl_crystal_size_mid 0.4
_exptl_crystal_size_min 0.3
_refine_diff_density_max 0.710
_refine_diff_density_min -0.834
_refine_diff_density_rms 0.058
_refine_ls_extinction_method none
_refine_ls_goodness_of_fit_ref 1.040
_refine_ls_hydrogen_treatment constr
_refine_ls_matrix_type full
_refine_ls_number_parameters 964
_refine_ls_number_reflns 27255
_refine_ls_number_restraints 145
_refine_ls_restrained_S_all 1.052
_refine_ls_R_factor_all 0.0969
_refine_ls_R_factor_gt 0.0465
_refine_ls_shift/su_max 0.001
_refine_ls_shift/su_mean 0.000
_refine_ls_structure_factor_coef Fsqd
_refine_ls_weighting_details
;
 w=1/[\s^2^(Fo^2^)+(0.0548P)^2^+1.9480P]
 where P=(Fo^2^+2Fc^2^)/3
;
_refine_ls_weighting_scheme calc
_refine_ls_wR_factor_gt 0.1125
_refine_ls_wR_factor_ref 0.1336
_reflns_Friedel_coverage 0.000
_reflns_number_gt 15871
_reflns_number_total 27255
_reflns_threshold_expression 'I > 2\s(I)'
_cod_data_source_file d3sc02793g2.cif
_cod_data_source_block TiAg
_cod_depositor_comments 'Adding full bibliography for 1569790--1569794.cif.'
_cod_original_cell_volume 7885.4(6)
_cod_database_code 1569790
_shelxl_version_number 2013-2
_chemical_oxdiff_formula CHONPSAgTi
_shelx_space_group_comment
;
The symmetry employed for this shelxl refinement is uniquely defined
by the following loop, which should always be used as a source of
symmetry information in preference to the above space-group names.
They are only intended as comments.
;
_shelx_estimated_absorpt_t_max 0.853
_shelx_estimated_absorpt_t_min 0.772
_olex2_refinement_description
;
1. Fixed Uiso
 At 1.2 times of:
  All C(H) groups
 At 1.5 times of:
  All C(H,H,H) groups
2. Rigid bond restraints
 C1, C7
 with sigma for 1-2 distances of 0.001 and sigma for 1-3 distances of 0.002
3. Uiso/Uaniso restraints and constraints
C1 \\sim C7: within 2A with sigma of 0.001 and sigma for terminal atoms of
0.002 within 2A
C47 \\sim C45 \\sim C44 \\sim C46 \\sim N1: within 2A with sigma of 0.01 and
sigma for terminal atoms of 0.02 within 2A
C1 \\sim C2 \\sim C3 \\sim C4 \\sim C5 \\sim C6 \\sim C7: within 2A with sigma
of 0.01 and sigma for terminal atoms of 0.02 within 2A
Uanis(C5) \\sim Ueq, Uanis(C6) \\sim Ueq, Uanis(C2) \\sim Ueq, Uanis(C1) \\sim
Ueq, Uanis(C3) \\sim Ueq: with sigma of 0.01 and sigma for terminal atoms of
0.02
4. Others
 Sof(C46)=Sof(H46A)=Sof(H46B)=Sof(H46C)=1-FVAR(1)
 Sof(C44)=Sof(H44A)=Sof(H44B)=Sof(H44C)=FVAR(1)
 Sof(C45)=Sof(H45A)=Sof(H45B)=Sof(H45C)=1-FVAR(2)
 Sof(C47)=Sof(H47A)=Sof(H47B)=Sof(H47C)=FVAR(2)
 Sof(C48)=Sof(H48)=1-FVAR(3)
 Sof(C49)=Sof(H49)=FVAR(3)
 Sof(C25)=Sof(H25A)=Sof(H25B)=Sof(H25C)=1-FVAR(4)
 Sof(C24)=Sof(H24A)=Sof(H24B)=Sof(H24C)=FVAR(4)
 Sof(C5)=Sof(H5A)=Sof(H5B)=Sof(H5C)=Sof(C3)=Sof(H3A)=Sof(H3B)=Sof(H3C)=Sof(C1)=
 Sof(H1A)=Sof(H1B)=Sof(H1C)=1-FVAR(5)
 Sof(C4)=Sof(H4A)=Sof(H4B)=Sof(H4C)=Sof(C6)=Sof(H6A)=Sof(H6B)=Sof(H6C)=Sof(C2)=
 Sof(H2A)=Sof(H2B)=Sof(H2C)=FVAR(5)
5.a Ternary CH refined with riding coordinates:
 C50(H50)
5.b Aromatic/amide H refined with riding coordinates:
 C39(H39), C9(H9), C33(H33), C58(H58), C57(H57), C28(H28), C37(H37), C84(H84),
 C30(H30), C56(H56), C82(H82), C88(H88), C54(H54), C78(H78), C68(H68), C55(H55),
  C69(H69), C81(H81), C61(H61), C71(H71), C14(H14), C67(H67), C85(H85),
 C79(H79), C16(H16), C59(H59), C66(H66), C87(H87), C65(H65), C64(H64), C86(H86),
  C75(H75), C63(H63), C80(H80), C73(H73), C72(H72), C62(H62), C74(H74),
 C49(H49), C48(H48)
5.c Idealised Me refined as rotating group:
 C52(H52A,H52B,H52C), C51(H51A,H51B,H51C), C42(H42A,H42B,H42C), C43(H43A,H43B,
 H43C), C26(H26A,H26B,H26C), C23(H23A,H23B,H23C), C24(H24A,H24B,H24C), C41(H41A,
 H41B,H41C), C19(H19A,H19B,H19C), C21(H21A,H21B,H21C), C22(H22A,H22B,H22C),
 C47(H47A,H47B,H47C), C44(H44A,H44B,H44C), C46(H46A,H46B,H46C), C45(H45A,H45B,
 H45C), C25(H25A,H25B,H25C), C4(H4A,H4B,H4C), C6(H6A,H6B,H6C), C2(H2A,H2B,H2C),
 C5(H5A,H5B,H5C), C3(H3A,H3B,H3C), C1(H1A,H1B,H1C)
;
_olex2_submission_special_instructions 'No special instructions were received'
_oxdiff_exptl_absorpt_empirical_details
;
Empirical correction (ABSPACK) includes:
- Absorption correction using spherical harmonics
- Frame scaling
;
_oxdiff_exptl_absorpt_empirical_full_max 1.849
_oxdiff_exptl_absorpt_empirical_full_min 0.650

loop_
_space_group_symop_operation_xyz
'x, y, z'
'-x, y+1/2, -z+1/2'
'-x, -y, -z'
'x, -y-1/2, z-1/2'

loop_
_atom_site_label
_atom_site_type_symbol
_atom_site_fract_x
_atom_site_fract_y
_atom_site_fract_z
_atom_site_U_iso_or_equiv
_atom_site_adp_type
_atom_site_occupancy
_atom_site_site_symmetry_order
_atom_site_calc_flag
_atom_site_refinement_flags_posn
_atom_site_refinement_flags_adp
_atom_site_refinement_flags_occupancy
_atom_site_disorder_assembly
_atom_site_disorder_group
Ag1 Ag 0.35639(2) 0.52357(2) 0.26920(2) 0.05091(6) Uani 1 1 d . . . . .
Ti1 Ti 0.25021(2) 0.38359(3) 0.26346(2) 0.03561(8) Uani 1 1 d . . . . .
S1 S 0.29911(2) 0.72671(4) 0.27063(2) 0.04109(11) Uani 1 1 d . . . . .
S4 S 0.14762(2) 0.13522(5) 0.25188(3) 0.05199(14) Uani 1 1 d . . . . .
S2 S 0.25710(2) 0.43395(5) 0.42131(2) 0.04951(13) Uani 1 1 d . . . . .
S3 S 0.17275(2) 0.45432(5) 0.09990(2) 0.05062(14) Uani 1 1 d . . . . .
P2 P 0.41548(2) 0.51528(5) 0.36545(2) 0.04560(13) Uani 1 1 d . . . . .
P1 P 0.36861(2) 0.52863(6) 0.17808(3) 0.05347(15) Uani 1 1 d . . . . .
O3 O 0.28750(5) 0.49232(11) 0.32251(6) 0.0387(3) Uani 1 1 d . . . . .
O2 O 0.25713(5) 0.50185(11) 0.21110(6) 0.0393(3) Uani 1 1 d . . . . .
O4 O 0.20452(5) 0.29967(12) 0.20320(6) 0.0429(3) Uani 1 1 d . . . . .
O5 O 0.23442(5) 0.28948(12) 0.31636(6) 0.0440(3) Uani 1 1 d . . . . .
O6 O 0.18491(6) 0.48834(13) 0.25999(7) 0.0499(4) Uani 1 1 d . . . . .
O1 O 0.30385(5) 0.30166(12) 0.26445(6) 0.0442(3) Uani 1 1 d . . . . .
C11 C 0.15610(8) 0.30461(17) 0.17744(9) 0.0415(4) Uani 1 1 d . . . . .
C35 C 0.23291(7) 0.59672(16) 0.18586(8) 0.0374(4) Uani 1 1 d . . . . .
C32 C 0.25256(7) 0.57254(17) 0.38616(8) 0.0395(4) Uani 1 1 d . . . . .
N1 N 0.11763(8) 0.59678(19) 0.25196(10) 0.0636(6) Uani 1 1 d . U . . .
C27 C 0.27147(7) 0.58432(16) 0.34322(8) 0.0364(4) Uani 1 1 d . . . . .
C53 C 0.42266(9) 0.3744(2) 0.40215(9) 0.0500(5) Uani 1 1 d . . . . .
C18 C 0.19796(8) 0.29022(17) 0.33620(9) 0.0424(4) Uani 1 1 d . . . . .
C10 C 0.13504(8) 0.37704(18) 0.13081(9) 0.0451(5) Uani 1 1 d . . . . .
C39 C 0.22438(8) 0.81228(18) 0.18107(9) 0.0462(5) Uani 1 1 d . . . . .
H39 H 0.2356 0.8877 0.1969 0.055 Uiso 1 1 calc R U . . .
C29 C 0.27242(7) 0.70004(17) 0.32238(8) 0.0390(4) Uani 1 1 d . . . . .
C9 C 0.07355(9) 0.2362(2) 0.16619(11) 0.0579(6) Uani 1 1 d . . . . .
H9 H 0.0526 0.1876 0.1787 0.069 Uiso 1 1 calc R U . . .
C34 C 0.24792(8) 0.71087(17) 0.20801(8) 0.0403(4) Uani 1 1 d . . . . .
C12 C 0.12392(8) 0.23504(18) 0.19521(10) 0.0466(5) Uani 1 1 d . . . . .
C38 C 0.18476(9) 0.8067(2) 0.13156(10) 0.0514(5) Uani 1 1 d . . . . .
C33 C 0.23464(8) 0.67004(19) 0.40591(9) 0.0448(5) Uani 1 1 d . . . . .
H33 H 0.2219 0.6586 0.4348 0.054 Uiso 1 1 calc R U . . .
C36 C 0.19208(8) 0.59050(18) 0.13640(9) 0.0436(5) Uani 1 1 d . . . . .
C13 C 0.15440(9) 0.22545(18) 0.31083(10) 0.0472(5) Uani 1 1 d . . . . .
C58 C 0.46801(10) 0.3252(2) 0.43164(11) 0.0646(7) Uani 1 1 d . . . . .
H58 H 0.4974 0.3661 0.4338 0.078 Uiso 1 1 calc R U . . .
C57 C 0.47106(14) 0.2170(3) 0.45807(14) 0.0826(9) Uani 1 1 d . . . . .
H57 H 0.5024 0.1839 0.4780 0.099 Uiso 1 1 calc R U . . .
C28 C 0.08421(9) 0.3771(2) 0.10297(11) 0.0552(6) Uani 1 1 d . . . . .
H28 H 0.0709 0.4273 0.0718 0.066 Uiso 1 1 calc R U . . .
C8 C 0.05232(9) 0.3063(2) 0.11919(12) 0.0616(6) Uani 1 1 d . . . . .
C31 C 0.23454(8) 0.78376(19) 0.38530(9) 0.0473(5) Uani 1 1 d . . . . .
C37 C 0.16907(9) 0.6934(2) 0.11081(10) 0.0516(5) Uani 1 1 d . . . . .
H37 H 0.1414 0.6867 0.0777 0.062 Uiso 1 1 calc R U . . .
C83 C 0.33629(9) 0.4252(2) 0.12333(10) 0.0524(5) Uani 1 1 d . . . . .
C77 C 0.34870(10) 0.6762(2) 0.15012(12) 0.0607(6) Uani 1 1 d . . . . .
C84 C 0.35114(11) 0.4029(3) 0.07820(11) 0.0751(8) Uani 1 1 d . . . . .
H84 H 0.3789 0.4433 0.0749 0.090 Uiso 1 1 calc R U . . .
C30 C 0.25432(8) 0.79591(18) 0.34325(9) 0.0459(5) Uani 1 1 d . . . . .
H30 H 0.2554 0.8726 0.3284 0.055 Uiso 1 1 calc R U . . .
C17 C 0.20172(9) 0.35560(18) 0.38413(9) 0.0468(5) Uani 1 1 d . . . . .
C70 C 0.47840(8) 0.5554(2) 0.37110(10) 0.0508(5) Uani 1 1 d . . . . .
C56 C 0.42886(15) 0.1580(3) 0.45538(14) 0.0854(10) Uani 1 1 d . . . . .
H56 H 0.4308 0.0841 0.4737 0.103 Uiso 1 1 calc R U . . .
C60 C 0.40198(8) 0.6212(2) 0.41162(10) 0.0532(6) Uani 1 1 d . . . . .
C50 C 0.31639(10) 0.1883(2) 0.24973(14) 0.0688(8) Uani 1 1 d . . . . .
H50 H 0.2970 0.1775 0.2097 0.083 Uiso 1 1 calc R U . . .
C01B C 0.21296(11) 0.8906(2) 0.40613(11) 0.0660(7) Uani 1 1 d . . . . .
C82 C 0.31727(12) 0.6961(3) 0.09768(15) 0.0805(9) Uani 1 1 d . . . . .
H82 H 0.3052 0.6312 0.0732 0.097 Uiso 1 1 calc R U . . .
C88 C 0.29636(10) 0.3646(2) 0.12685(11) 0.0643(7) Uani 1 1 d . . . . .
H88 H 0.2859 0.3783 0.1574 0.077 Uiso 1 1 calc R U . . .
C54 C 0.37988(11) 0.3131(2) 0.39939(11) 0.0636(6) Uani 1 1 d . . . . .
H54 H 0.3483 0.3450 0.3792 0.076 Uiso 1 1 calc R U . . .
C78 C 0.36481(14) 0.7723(3) 0.18521(15) 0.0888(10) Uani 1 1 d . . . . .
H78 H 0.3859 0.7601 0.2222 0.107 Uiso 1 1 calc R U . . .
C68 C 0.55830(10) 0.6391(3) 0.41851(13) 0.0729(8) Uani 1 1 d . . . . .
H68 H 0.5804 0.6774 0.4502 0.087 Uiso 1 1 calc R U . . .
C52 C 0.36975(12) 0.1912(3) 0.25489(19) 0.0990(13) Uani 1 1 d . . . . .
H52A H 0.3752 0.2562 0.2325 0.149 Uiso 1 1 calc R U . . .
H52B H 0.3787 0.1157 0.2420 0.149 Uiso 1 1 calc R U . . .
H52C H 0.3903 0.2035 0.2936 0.149 Uiso 1 1 calc R U . . .
C76 C 0.43190(10) 0.5166(3) 0.17763(11) 0.0674(7) Uani 1 1 d . . . . .
C55 C 0.38365(14) 0.2060(3) 0.42612(13) 0.0799(9) Uani 1 1 d . . . . .
H55 H 0.3544 0.1646 0.4243 0.096 Uiso 1 1 calc R U . . .
C69 C 0.51106(9) 0.6116(3) 0.41651(11) 0.0640(7) Uani 1 1 d . . . . .
H69 H 0.5010 0.6315 0.4467 0.077 Uiso 1 1 calc R U . . .
C15 C 0.12073(10) 0.2870(2) 0.38123(12) 0.0618(6) Uani 1 1 d . . . . .
C20 C 0.08049(13) 0.2821(3) 0.40731(16) 0.0870(10) Uani 1 1 d . . . . .
C81 C 0.35007(19) 0.8866(3) 0.1663(2) 0.1110(14) Uani 1 1 d . . . . .
H81 H 0.3616 0.9524 0.1903 0.133 Uiso 1 1 calc R U . . .
C61 C 0.39615(11) 0.7389(3) 0.39540(13) 0.0742(8) Uani 1 1 d . . . . .
H61 H 0.3998 0.7617 0.3616 0.089 Uiso 1 1 calc R U . . .
C71 C 0.45497(11) 0.4083(3) 0.19086(14) 0.0837(9) Uani 1 1 d . . . . .
H71 H 0.4385 0.3449 0.2016 0.100 Uiso 1 1 calc R U . . .
C51 C 0.30242(14) 0.0916(3) 0.27864(18) 0.0943(11) Uani 1 1 d . . . . .
H51A H 0.3229 0.0942 0.3178 0.141 Uiso 1 1 calc R U . . .
H51B H 0.3074 0.0157 0.2628 0.141 Uiso 1 1 calc R U . . .
H51C H 0.2675 0.0998 0.2747 0.141 Uiso 1 1 calc R U . . .
C14 C 0.11710(9) 0.2251(2) 0.33340(11) 0.0554(6) Uani 1 1 d . . . . .
H14 H 0.0879 0.1809 0.3154 0.067 Uiso 1 1 calc R U . . .
C67 C 0.57342(11) 0.6119(3) 0.37573(15) 0.0865(10) Uani 1 1 d . . . . .
H67 H 0.6059 0.6312 0.3773 0.104 Uiso 1 1 calc R U . . .
C85 C 0.32554(13) 0.3221(3) 0.03827(12) 0.0884(11) Uani 1 1 d . . . . .
H85 H 0.3356 0.3078 0.0075 0.106 Uiso 1 1 calc R U . . .
C79 C 0.31888(18) 0.9048(4) 0.1130(2) 0.1118(14) Uani 1 1 d . . . . .
H79 H 0.3088 0.9827 0.0999 0.134 Uiso 1 1 calc R U . . .
C16 C 0.16369(10) 0.3527(2) 0.40549(11) 0.0570(6) Uani 1 1 d . . . . .
H16 H 0.1671 0.3972 0.4378 0.068 Uiso 1 1 calc R U . . .
C59 C 0.39613(11) 0.5908(3) 0.46050(13) 0.0769(8) Uani 1 1 d . . . . .
H59 H 0.3997 0.5104 0.4722 0.092 Uiso 1 1 calc R U . . .
C66 C 0.54148(12) 0.5566(4) 0.33059(16) 0.1123(15) Uani 1 1 d . . . . .
H66 H 0.5519 0.5368 0.3006 0.135 Uiso 1 1 calc R U . . .
C40 C 0.15898(11) 0.9173(2) 0.10048(12) 0.0678(7) Uani 1 1 d . . . . .
C87 C 0.27068(12) 0.2832(3) 0.08649(14) 0.0826(9) Uani 1 1 d . . . . .
H87 H 0.2429 0.2423 0.0894 0.099 Uiso 1 1 calc R U . . .
C65 C 0.49391(11) 0.5290(3) 0.32789(13) 0.0842(10) Uani 1 1 d . . . . .
H65 H 0.4719 0.4915 0.2959 0.101 Uiso 1 1 calc R U . . .
C42 C 0.15756(17) 0.9112(3) 0.04047(13) 0.1051(13) Uani 1 1 d . . . . .
H42A H 0.1913 0.9042 0.0401 0.158 Uiso 1 1 calc R U . . .
H42B H 0.1423 0.9835 0.0209 0.158 Uiso 1 1 calc R U . . .
H42C H 0.1382 0.8421 0.0222 0.158 Uiso 1 1 calc R U . . .
C43 C 0.18588(15) 1.0313(2) 0.12550(15) 0.0932(11) Uani 1 1 d . . . . .
H43A H 0.1865 1.0394 0.1635 0.140 Uiso 1 1 calc R U . . .
H43B H 0.1686 1.0994 0.1037 0.140 Uiso 1 1 calc R U . . .
H43C H 0.2198 1.0285 0.1254 0.140 Uiso 1 1 calc R U . . .
C64 C 0.38509(15) 0.6767(5) 0.49292(18) 0.1111(14) Uani 1 1 d . . . . .
H64 H 0.3813 0.6548 0.5267 0.133 Uiso 1 1 calc R U . . .
C26 C 0.24200(17) 1.0033(3) 0.4059(2) 0.134(2) Uani 1 1 d . . . . .
H26A H 0.2768 0.9910 0.4282 0.201 Uiso 1 1 calc R U . . .
H26B H 0.2287 1.0689 0.4213 0.201 Uiso 1 1 calc R U . . .
H26C H 0.2392 1.0225 0.3679 0.201 Uiso 1 1 calc R U . . .
C86 C 0.28584(13) 0.2629(3) 0.04277(14) 0.0875(10) Uani 1 1 d . . . . .
H86 H 0.2686 0.2072 0.0153 0.105 Uiso 1 1 calc R U . . .
C23 C 0.16117(15) 0.9143(4) 0.3657(2) 0.1181(15) Uani 1 1 d . . . . .
H23A H 0.1629 0.9333 0.3294 0.177 Uiso 1 1 calc R U . . .
H23B H 0.1466 0.9814 0.3788 0.177 Uiso 1 1 calc R U . . .
H23C H 0.1406 0.8437 0.3628 0.177 Uiso 1 1 calc R U . . .
C7 C -0.00298(11) 0.2979(3) 0.08640(17) 0.0950(11) Uani 1 1 d . U . . .
C75 C 0.45683(12) 0.6084(4) 0.16326(15) 0.0995(12) Uani 1 1 d . . . . .
H75 H 0.4419 0.6843 0.1543 0.119 Uiso 1 1 calc R U . . .
C63 C 0.37962(15) 0.7920(5) 0.4765(2) 0.1191(17) Uani 1 1 d . . . . .
H63 H 0.3720 0.8505 0.4988 0.143 Uiso 1 1 calc R U . . .
C80 C 0.30286(16) 0.8104(4) 0.0800(2) 0.1074(13) Uani 1 1 d . . . . .
H80 H 0.2810 0.8225 0.0433 0.129 Uiso 1 1 calc R U . . .
C73 C 0.52600(15) 0.4814(6) 0.1747(2) 0.1244(18) Uani 1 1 d . . . . .
H73 H 0.5583 0.4698 0.1737 0.149 Uiso 1 1 calc R U . . .
C24 C 0.1939(7) 0.8558(11) 0.4551(5) 0.081(4) Uani 0.51(2) 1 d . . P A 1
H24A H 0.1700 0.7907 0.4431 0.121 Uiso 0.51(2) 1 calc R U P A 1
H24B H 0.1780 0.9246 0.4650 0.121 Uiso 0.51(2) 1 calc R U P A 1
H24C H 0.2219 0.8304 0.4872 0.121 Uiso 0.51(2) 1 calc R U P A 1
C72 C 0.50201(13) 0.3902(4) 0.18881(18) 0.1105(14) Uani 1 1 d . . . . .
H72 H 0.5173 0.3145 0.1973 0.133 Uiso 1 1 calc R U . . .
C41 C 0.10700(14) 0.9242(4) 0.1021(2) 0.1221(16) Uani 1 1 d . . . . .
H41A H 0.0886 0.8528 0.0852 0.183 Uiso 1 1 calc R U . . .
H41B H 0.0903 0.9944 0.0818 0.183 Uiso 1 1 calc R U . . .
H41C H 0.1085 0.9298 0.1405 0.183 Uiso 1 1 calc R U . . .
C19 C 0.06361(17) 0.4042(4) 0.4131(3) 0.143(2) Uani 1 1 d . . . . .
H19A H 0.0924 0.4555 0.4297 0.214 Uiso 1 1 calc R U . . .
H19B H 0.0434 0.4027 0.4368 0.214 Uiso 1 1 calc R U . . .
H19C H 0.0439 0.4350 0.3767 0.214 Uiso 1 1 calc R U . . .
C21 C 0.03914(19) 0.2034(6) 0.3773(3) 0.174(3) Uani 1 1 d . . . . .
H21A H 0.0217 0.2363 0.3406 0.261 Uiso 1 1 calc R U . . .
H21B H 0.0163 0.1971 0.3978 0.261 Uiso 1 1 calc R U . . .
H21C H 0.0520 0.1246 0.3736 0.261 Uiso 1 1 calc R U . . .
C22 C 0.1037(2) 0.2352(6) 0.4675(2) 0.165(2) Uani 1 1 d . . . . .
H22A H 0.1155 0.1539 0.4669 0.248 Uiso 1 1 calc R U . . .
H22B H 0.0788 0.2362 0.4853 0.248 Uiso 1 1 calc R U . . .
H22C H 0.1315 0.2861 0.4881 0.248 Uiso 1 1 calc R U . . .
C62 C 0.38507(14) 0.8234(3) 0.42793(19) 0.1033(13) Uani 1 1 d . . . . .
H62 H 0.3812 0.9040 0.4165 0.124 Uiso 1 1 calc R U . . .
C74 C 0.50420(15) 0.5881(6) 0.1621(2) 0.1318(18) Uani 1 1 d . . . . .
H74 H 0.5214 0.6511 0.1522 0.158 Uiso 1 1 calc R U . . .
C47 C 0.1278(5) 0.6957(9) 0.2296(6) 0.123(4) Uani 0.420(11) 1 d . U P B 1
H47A H 0.1196 0.6841 0.1899 0.184 Uiso 0.420(11) 1 calc R U P B 1
H47B H 0.1630 0.7143 0.2466 0.184 Uiso 0.420(11) 1 calc R U P B 1
H47C H 0.1081 0.7614 0.2360 0.184 Uiso 0.420(11) 1 calc R U P B 1
C44 C 0.0722(4) 0.5911(11) 0.2686(6) 0.140(4) Uani 0.476(10) 1 d . U P B 1
H44A H 0.0719 0.6594 0.2920 0.209 Uiso 0.476(10) 1 calc R U P B 1
H44B H 0.0728 0.5176 0.2891 0.209 Uiso 0.476(10) 1 calc R U P B 1
H44C H 0.0424 0.5926 0.2355 0.209 Uiso 0.476(10) 1 calc R U P B 1
C46 C 0.0858(3) 0.5093(8) 0.2516(5) 0.136(4) Uani 0.524(10) 1 d . U P B 2
H46A H 0.0840 0.5005 0.2886 0.204 Uiso 0.524(10) 1 calc R U P B 2
H46B H 0.0971 0.4348 0.2405 0.204 Uiso 0.524(10) 1 calc R U P B 2
H46C H 0.0529 0.5290 0.2254 0.204 Uiso 0.524(10) 1 calc R U P B 2
C45 C 0.0979(3) 0.7208(6) 0.2390(4) 0.130(3) Uani 0.580(11) 1 d . U P B 2
H45A H 0.1237 0.7723 0.2346 0.194 Uiso 0.580(11) 1 calc R U P B 2
H45B H 0.0879 0.7505 0.2692 0.194 Uiso 0.580(11) 1 calc R U P B 2
H45C H 0.0693 0.7204 0.2047 0.194 Uiso 0.580(11) 1 calc R U P B 2
C49 C 0.1483(2) 0.5048(6) 0.2668(3) 0.067(2) Uani 0.464(8) 1 d . . P B 1
H49 H 0.1383 0.4436 0.2859 0.081 Uiso 0.464(8) 1 calc R U P B 1
C48 C 0.16371(16) 0.5781(4) 0.2538(2) 0.0524(15) Uani 0.536(8) 1 d . . P B 2
H48 H 0.1815 0.6462 0.2496 0.063 Uiso 0.536(8) 1 calc R U P B 2
C25 C 0.2311(12) 0.8879(10) 0.4694(4) 0.114(7) Uani 0.49(2) 1 d . . P A 2
H25A H 0.2203 0.8140 0.4817 0.171 Uiso 0.49(2) 1 calc R U P A 2
H25B H 0.2173 0.9557 0.4829 0.171 Uiso 0.49(2) 1 calc R U P A 2
H25C H 0.2672 0.8924 0.4839 0.171 Uiso 0.49(2) 1 calc R U P A 2
C4 C -0.02055(17) 0.3881(6) 0.0397(3) 0.112(2) Uani 0.769(6) 1 d . U P C 1
H4A H -0.0562 0.3791 0.0206 0.168 Uiso 0.769(6) 1 calc R U P C 1
H4B H -0.0033 0.3747 0.0136 0.168 Uiso 0.769(6) 1 calc R U P C 1
H4C H -0.0135 0.4684 0.0549 0.168 Uiso 0.769(6) 1 calc R U P C 1
C6 C -0.0117(2) 0.1716(6) 0.0582(3) 0.150(3) Uani 0.769(6) 1 d . U P C 1
H6A H -0.0058 0.1102 0.0866 0.225 Uiso 0.769(6) 1 calc R U P C 1
H6B H 0.0112 0.1604 0.0380 0.225 Uiso 0.769(6) 1 calc R U P C 1
H6C H -0.0458 0.1660 0.0325 0.225 Uiso 0.769(6) 1 calc R U P C 1
C2 C -0.0317(2) 0.3166(10) 0.1244(3) 0.159(3) Uani 0.769(6) 1 d . U P C 1
H2A H -0.0669 0.3250 0.1026 0.238 Uiso 0.769(6) 1 calc R U P C 1
H2B H -0.0200 0.3887 0.1462 0.238 Uiso 0.769(6) 1 calc R U P C 1
H2C H -0.0270 0.2484 0.1492 0.238 Uiso 0.769(6) 1 calc R U P C 1
C5 C -0.0116(7) 0.262(3) 0.0232(10) 0.142(6) Uani 0.231(6) 1 d . U P C 2
H5A H 0.0123 0.2013 0.0224 0.212 Uiso 0.231(6) 1 calc R U P C 2
H5B H -0.0071 0.3327 0.0031 0.212 Uiso 0.231(6) 1 calc R U P C 2
H5C H -0.0452 0.2317 0.0058 0.212 Uiso 0.231(6) 1 calc R U P C 2
C3 C -0.0239(7) 0.426(2) 0.0828(12) 0.128(5) Uani 0.231(6) 1 d . U P C 2
H3A H -0.0049 0.4795 0.0676 0.193 Uiso 0.231(6) 1 calc R U P C 2
H3B H -0.0213 0.4534 0.1197 0.193 Uiso 0.231(6) 1 calc R U P C 2
H3C H -0.0587 0.4268 0.0587 0.193 Uiso 0.231(6) 1 calc R U P C 2
C1 C -0.0319(5) 0.2190(19) 0.1085(9) 0.0962(15) Uani 0.231(6) 1 d . U P C 2
H1A H -0.0253 0.2381 0.1474 0.144 Uiso 0.231(6) 1 calc R U P C 2
H1B H -0.0225 0.1365 0.1053 0.144 Uiso 0.231(6) 1 calc R U P C 2
H1C H -0.0671 0.2297 0.0876 0.144 Uiso 0.231(6) 1 calc R U P C 2

loop_
_atom_site_aniso_label
_atom_site_aniso_U_11
_atom_site_aniso_U_22
_atom_site_aniso_U_33
_atom_site_aniso_U_23
_atom_site_aniso_U_13
_atom_site_aniso_U_12
Ag1 0.04222(9) 0.06946(12) 0.03965(10) -0.00342(8) 0.01238(7) -0.00890(7)
Ti1 0.03604(18) 0.03063(16) 0.03983(19) -0.00056(14) 0.01271(15) 0.00003(13)
S1 0.0453(3) 0.0374(2) 0.0383(3) -0.0011(2) 0.0115(2) -0.00801(19)
S4 0.0666(4) 0.0376(3) 0.0520(3) -0.0014(2) 0.0208(3) -0.0115(2)
S2 0.0620(3) 0.0443(3) 0.0373(3) 0.0065(2) 0.0108(2) -0.0058(2)
S3 0.0598(3) 0.0513(3) 0.0379(3) -0.0063(2) 0.0133(3) -0.0178(2)
P2 0.0408(3) 0.0556(3) 0.0376(3) -0.0035(2) 0.0100(2) -0.0014(2)
P1 0.0458(3) 0.0759(4) 0.0410(3) -0.0081(3) 0.0179(3) -0.0096(3)
O3 0.0418(7) 0.0337(6) 0.0383(8) -0.0012(5) 0.0109(6) -0.0005(5)
O2 0.0438(8) 0.0356(7) 0.0381(8) 0.0002(5) 0.0138(6) -0.0035(5)
O4 0.0423(8) 0.0386(7) 0.0451(8) -0.0050(6) 0.0118(6) -0.0065(6)
O5 0.0493(8) 0.0395(7) 0.0445(8) 0.0026(6) 0.0178(7) -0.0015(6)
O6 0.0452(9) 0.0473(8) 0.0556(10) -0.0028(7) 0.0155(7) 0.0083(6)
O1 0.0422(8) 0.0383(7) 0.0519(9) -0.0035(6) 0.0160(7) 0.0044(6)
C11 0.0444(11) 0.0352(10) 0.0435(11) -0.0083(8) 0.0134(9) -0.0068(8)
C35 0.0416(10) 0.0370(9) 0.0346(10) 0.0016(8) 0.0145(8) -0.0042(8)
C32 0.0431(11) 0.0380(10) 0.0328(10) 0.0012(8) 0.0073(8) -0.0029(8)
N1 0.0483(11) 0.0611(13) 0.0829(16) 0.0071(11) 0.0247(11) 0.0151(9)
C27 0.0353(9) 0.0356(9) 0.0331(10) -0.0023(7) 0.0051(8) -0.0026(7)
C53 0.0534(13) 0.0552(13) 0.0364(11) -0.0063(9) 0.0091(10) 0.0001(10)
C18 0.0517(12) 0.0330(9) 0.0438(12) 0.0059(8) 0.0183(10) -0.0007(8)
C10 0.0476(12) 0.0382(10) 0.0454(12) -0.0044(9) 0.0108(10) -0.0089(8)
C39 0.0547(13) 0.0370(10) 0.0439(12) 0.0009(9) 0.0131(10) -0.0017(9)
C29 0.0414(10) 0.0369(9) 0.0350(10) -0.0010(8) 0.0084(8) -0.0028(8)
C9 0.0492(13) 0.0553(13) 0.0691(17) -0.0004(12) 0.0204(12) -0.0120(10)
C34 0.0456(11) 0.0381(10) 0.0352(10) 0.0023(8) 0.0114(9) -0.0038(8)
C12 0.0502(12) 0.0390(10) 0.0492(13) -0.0025(9) 0.0156(10) -0.0090(9)
C38 0.0571(14) 0.0465(12) 0.0448(13) 0.0075(9) 0.0103(11) 0.0048(10)
C33 0.0473(12) 0.0503(12) 0.0348(11) -0.0014(9) 0.0115(9) 0.0012(9)
C36 0.0469(12) 0.0442(11) 0.0371(11) -0.0002(8) 0.0112(9) -0.0086(9)
C13 0.0590(13) 0.0358(10) 0.0493(13) 0.0030(9) 0.0220(11) -0.0062(9)
C58 0.0635(16) 0.0611(15) 0.0610(16) -0.0014(12) 0.0110(13) 0.0060(12)
C57 0.090(2) 0.0669(18) 0.076(2) 0.0041(15) 0.0105(18) 0.0182(16)
C28 0.0497(13) 0.0492(12) 0.0578(15) 0.0018(11) 0.0071(11) -0.0058(10)
C8 0.0444(13) 0.0612(14) 0.0727(18) 0.0039(13) 0.0119(12) -0.0056(11)
C31 0.0522(12) 0.0470(11) 0.0390(11) -0.0025(9) 0.0108(10) 0.0083(9)
C37 0.0506(13) 0.0532(13) 0.0416(12) 0.0054(10) 0.0041(10) -0.0037(10)
C83 0.0502(13) 0.0677(14) 0.0395(12) -0.0060(10) 0.0157(10) 0.0059(11)
C77 0.0602(15) 0.0708(16) 0.0606(16) -0.0068(13) 0.0329(13) -0.0123(12)
C84 0.0642(17) 0.119(2) 0.0452(15) -0.0113(15) 0.0225(13) 0.0074(16)
C30 0.0537(12) 0.0379(10) 0.0410(12) 0.0000(8) 0.0097(10) 0.0028(9)
C17 0.0573(13) 0.0377(10) 0.0467(12) 0.0042(9) 0.0195(10) -0.0046(9)
C70 0.0430(12) 0.0635(14) 0.0441(13) -0.0027(10) 0.0127(10) 0.0010(10)
C56 0.122(3) 0.0594(17) 0.066(2) 0.0053(15) 0.022(2) -0.0043(18)
C60 0.0382(11) 0.0646(14) 0.0500(14) -0.0117(11) 0.0066(10) -0.0006(10)
C50 0.0671(17) 0.0466(13) 0.099(2) -0.0133(13) 0.0373(16) 0.0060(11)
C01B 0.089(2) 0.0544(14) 0.0578(16) 0.0028(12) 0.0298(15) 0.0251(13)
C82 0.079(2) 0.0714(19) 0.081(2) -0.0050(16) 0.0146(17) 0.0007(15)
C88 0.0639(16) 0.0762(17) 0.0560(15) -0.0260(13) 0.0249(13) -0.0110(13)
C54 0.0651(16) 0.0714(16) 0.0490(14) 0.0003(12) 0.0131(12) -0.0072(13)
C78 0.112(3) 0.085(2) 0.081(2) -0.0173(18) 0.048(2) -0.0393(19)
C68 0.0511(15) 0.091(2) 0.0705(19) -0.0122(16) 0.0130(14) -0.0173(14)
C52 0.071(2) 0.0656(18) 0.176(4) -0.019(2) 0.063(2) 0.0127(14)
C76 0.0480(14) 0.109(2) 0.0482(15) -0.0083(14) 0.0198(12) -0.0095(14)
C55 0.100(2) 0.0771(19) 0.0594(18) -0.0004(15) 0.0233(17) -0.0223(17)
C69 0.0531(14) 0.0851(18) 0.0531(15) -0.0107(13) 0.0173(12) -0.0144(13)
C15 0.0671(16) 0.0581(14) 0.0703(18) -0.0037(12) 0.0364(14) -0.0077(12)
C20 0.086(2) 0.087(2) 0.110(3) -0.0215(19) 0.063(2) -0.0194(17)
C81 0.145(4) 0.074(2) 0.141(4) -0.028(2) 0.085(3) -0.041(2)
C61 0.0719(18) 0.0652(17) 0.0697(19) -0.0131(14) 0.0046(15) 0.0001(13)
C71 0.0536(16) 0.111(3) 0.089(2) -0.030(2) 0.0271(16) -0.0094(16)
C51 0.104(3) 0.0479(15) 0.139(3) -0.0026(18) 0.053(2) 0.0007(15)
C14 0.0582(14) 0.0481(12) 0.0638(16) 0.0001(11) 0.0258(12) -0.0103(10)
C67 0.0480(16) 0.121(3) 0.092(2) -0.012(2) 0.0260(17) -0.0057(16)
C85 0.088(2) 0.135(3) 0.0405(15) -0.0215(17) 0.0198(15) 0.029(2)
C79 0.113(3) 0.077(2) 0.162(5) 0.004(3) 0.068(3) -0.006(2)
C16 0.0733(16) 0.0482(12) 0.0583(15) -0.0026(11) 0.0341(13) -0.0073(11)
C59 0.082(2) 0.090(2) 0.0702(19) -0.0155(16) 0.0407(17) -0.0018(16)
C66 0.0590(19) 0.202(4) 0.086(3) -0.048(3) 0.0380(19) -0.012(2)
C40 0.0788(19) 0.0543(14) 0.0576(16) 0.0115(12) 0.0075(14) 0.0156(13)
C87 0.083(2) 0.081(2) 0.084(2) -0.0367(17) 0.0302(18) -0.0181(16)
C65 0.0483(15) 0.140(3) 0.0648(19) -0.0353(19) 0.0195(14) -0.0061(16)
C42 0.160(4) 0.078(2) 0.059(2) 0.0203(17) 0.015(2) 0.019(2)
C43 0.125(3) 0.0459(15) 0.088(2) 0.0141(14) 0.011(2) 0.0174(16)
C64 0.113(3) 0.143(4) 0.100(3) -0.047(3) 0.065(3) -0.005(3)
C26 0.127(4) 0.072(2) 0.215(6) -0.073(3) 0.076(4) -0.010(2)
C86 0.089(2) 0.097(2) 0.067(2) -0.0416(18) 0.0146(17) 0.0152(18)
C23 0.100(3) 0.099(3) 0.158(4) -0.004(3) 0.048(3) 0.045(2)
C7 0.0422(14) 0.115(2) 0.115(3) 0.034(2) 0.0109(16) -0.0103(15)
C75 0.0625(19) 0.149(3) 0.094(3) 0.023(2) 0.0351(19) -0.014(2)
C63 0.089(3) 0.130(4) 0.135(4) -0.078(3) 0.034(3) 0.007(2)
C80 0.102(3) 0.090(3) 0.118(3) 0.017(2) 0.023(3) 0.012(2)
C73 0.058(2) 0.206(5) 0.121(4) -0.041(4) 0.046(2) -0.014(3)
C24 0.119(9) 0.076(5) 0.066(5) 0.008(4) 0.055(6) 0.041(5)
C72 0.066(2) 0.147(4) 0.119(3) -0.049(3) 0.033(2) 0.000(2)
C41 0.087(3) 0.100(3) 0.171(4) 0.036(3) 0.034(3) 0.036(2)
C19 0.118(3) 0.132(4) 0.219(6) -0.026(4) 0.109(4) 0.012(3)
C21 0.136(4) 0.232(6) 0.210(6) -0.113(5) 0.131(4) -0.104(4)
C22 0.145(4) 0.249(7) 0.142(4) 0.078(5) 0.101(4) 0.020(4)
C62 0.088(2) 0.077(2) 0.117(3) -0.040(2) 0.000(2) 0.0090(18)
C74 0.068(2) 0.215(6) 0.124(4) 0.026(4) 0.049(3) -0.024(3)
C47 0.111(7) 0.095(6) 0.190(9) 0.057(6) 0.088(6) 0.051(5)
C44 0.103(6) 0.133(7) 0.216(9) 0.048(6) 0.097(6) 0.049(5)
C46 0.092(5) 0.093(6) 0.247(10) 0.001(6) 0.088(6) -0.002(4)
C45 0.096(5) 0.093(4) 0.200(7) 0.020(5) 0.051(5) 0.048(4)
C49 0.055(3) 0.067(4) 0.089(5) 0.029(3) 0.036(3) 0.013(3)
C48 0.044(2) 0.052(3) 0.060(3) 0.005(2) 0.016(2) 0.0017(19)
C25 0.23(2) 0.071(5) 0.060(5) -0.003(4) 0.066(8) 0.037(8)
C4 0.049(2) 0.134(4) 0.123(5) 0.048(4) -0.007(3) 0.000(2)
C6 0.085(3) 0.113(4) 0.181(6) 0.008(4) -0.043(4) -0.043(3)
C2 0.061(3) 0.240(7) 0.181(6) 0.078(6) 0.048(3) 0.035(4)
C5 0.080(8) 0.158(10) 0.149(9) -0.007(9) -0.009(8) -0.014(8)
C3 0.069(7) 0.154(9) 0.149(10) 0.029(9) 0.021(8) 0.011(7)
C1 0.042(2) 0.116(3) 0.117(3) 0.033(3) 0.011(2) -0.012(2)

loop_
_atom_type_symbol
_atom_type_description
_atom_type_scat_dispersion_real
_atom_type_scat_dispersion_imag
_atom_type_scat_source
C C 0.0033 0.0016 'International Tables Vol C Tables 4.2.6.8 and 6.1.1.4'
H H 0.0000 0.0000 'International Tables Vol C Tables 4.2.6.8 and 6.1.1.4'
Ag Ag -0.8971 1.1015 'International Tables Vol C Tables 4.2.6.8 and 6.1.1.4'
N N 0.0061 0.0033 'International Tables Vol C Tables 4.2.6.8 and 6.1.1.4'
O O 0.0106 0.0060 'International Tables Vol C Tables 4.2.6.8 and 6.1.1.4'
P P 0.1023 0.0942 'International Tables Vol C Tables 4.2.6.8 and 6.1.1.4'
S S 0.1246 0.1234 'International Tables Vol C Tables 4.2.6.8 and 6.1.1.4'
Ti Ti 0.2776 0.4457 'International Tables Vol C Tables 4.2.6.8 and 6.1.1.4'

loop_
_geom_angle_atom_site_label_1
_geom_angle_atom_site_label_2
_geom_angle_atom_site_label_3
_geom_angle
_geom_angle_site_symmetry_1
_geom_angle_site_symmetry_3
_geom_angle_publ_flag
P2 Ag1 S1 102.638(18) . . ?
P2 Ag1 P1 132.28(2) . . ?
P1 Ag1 S1 105.49(2) . . ?
O3 Ti1 O6 85.85(6) . . ?
O2 Ti1 O3 87.29(6) . . ?
O2 Ti1 O6 84.09(6) . . ?
O4 Ti1 O3 169.33(6) . . ?
O4 Ti1 O2 88.87(6) . . ?
O4 Ti1 O6 83.85(6) . . ?
O5 Ti1 O3 89.57(6) . . ?
O5 Ti1 O2 168.91(6) . . ?
O5 Ti1 O4 92.33(6) . . ?
O5 Ti1 O6 85.08(6) . . ?
O1 Ti1 O3 94.15(6) . . ?
O1 Ti1 O2 93.81(6) . . ?
O1 Ti1 O4 96.04(6) . . ?
O1 Ti1 O5 97.02(7) . . ?
O1 Ti1 O6 177.90(7) . . ?
C29 S1 Ag1 106.18(7) . . ?
C34 S1 Ag1 102.18(7) . . ?
C34 S1 C29 103.11(9) . . ?
C12 S4 C13 103.82(10) . . ?
C17 S2 C32 105.30(10) . . ?
C10 S3 C36 108.08(10) . . ?
C53 P2 Ag1 117.94(7) . . ?
C53 P2 C70 104.07(11) . . ?
C70 P2 Ag1 112.92(8) . . ?
C60 P2 Ag1 113.76(8) . . ?
C60 P2 C53 103.96(11) . . ?
C60 P2 C70 102.53(11) . . ?
C83 P1 Ag1 121.07(8) . . ?
C83 P1 C77 105.62(12) . . ?
C83 P1 C76 100.99(12) . . ?
C77 P1 Ag1 105.44(8) . . ?
C77 P1 C76 104.03(13) . . ?
C76 P1 Ag1 117.99(9) . . ?
C27 O3 Ti1 129.08(12) . . ?
C35 O2 Ti1 136.88(12) . . ?
C11 O4 Ti1 134.45(13) . . ?
C18 O5 Ti1 134.05(13) . . ?
C49 O6 Ti1 154.7(3) . . ?
C48 O6 Ti1 151.0(3) . . ?
C50 O1 Ti1 139.46(15) . . ?
O4 C11 C10 121.49(18) . . ?
O4 C11 C12 120.8(2) . . ?
C10 C11 C12 117.7(2) . . ?
O2 C35 C34 120.10(18) . . ?
O2 C35 C36 122.80(17) . . ?
C36 C35 C34 117.10(18) . . ?
C27 C32 S2 120.30(15) . . ?
C33 C32 S2 118.48(16) . . ?
C33 C32 C27 120.90(18) . . ?
C47 N1 C44 119.9(6) . . ?
C46 N1 C45 118.4(6) . . ?
C49 N1 C47 123.6(6) . . ?
C49 N1 C44 116.0(5) . . ?
C48 N1 C46 123.8(5) . . ?
C48 N1 C45 116.8(5) . . ?
O3 C27 C32 122.18(17) . . ?
O3 C27 C29 120.90(18) . . ?
C32 C27 C29 116.92(17) . . ?
C58 C53 P2 123.5(2) . . ?
C58 C53 C54 118.8(2) . . ?
C54 C53 P2 117.76(19) . . ?
O5 C18 C13 121.33(19) . . ?
O5 C18 C17 120.94(19) . . ?
C13 C18 C17 117.73(19) . . ?
C11 C10 S3 121.15(16) . . ?
C28 C10 S3 117.70(18) . . ?
C28 C10 C11 120.5(2) . . ?
C34 C39 H39 119.1 . . ?
C34 C39 C38 121.88(19) . . ?
C38 C39 H39 119.1 . . ?
C27 C29 S1 120.71(15) . . ?
C30 C29 S1 118.56(15) . . ?
C30 C29 C27 120.68(19) . . ?
C12 C9 H9 118.8 . . ?
C12 C9 C8 122.5(2) . . ?
C8 C9 H9 118.8 . . ?
C35 C34 S1 120.01(15) . . ?
C39 C34 S1 118.74(15) . . ?
C39 C34 C35 121.22(19) . . ?
C11 C12 S4 120.68(17) . . ?
C9 C12 S4 118.84(17) . . ?
C9 C12 C11 120.3(2) . . ?
C39 C38 C37 116.6(2) . . ?
C39 C38 C40 122.8(2) . . ?
C37 C38 C40 120.6(2) . . ?
C32 C33 H33 118.6 . . ?
C32 C33 C31 122.9(2) . . ?
C31 C33 H33 118.6 . . ?
C35 C36 S3 122.14(16) . . ?
C37 C36 S3 117.18(17) . . ?
C37 C36 C35 120.23(19) . . ?
C18 C13 S4 120.72(17) . . ?
C14 C13 S4 118.98(18) . . ?
C14 C13 C18 120.2(2) . . ?
C53 C58 H58 119.6 . . ?
C53 C58 C57 120.8(3) . . ?
C57 C58 H58 119.6 . . ?
C58 C57 H57 120.0 . . ?
C56 C57 C58 120.0(3) . . ?
C56 C57 H57 120.0 . . ?
C10 C28 H28 118.9 . . ?
C8 C28 C10 122.2(2) . . ?
C8 C28 H28 118.9 . . ?
C9 C8 C7 120.4(2) . . ?
C28 C8 C9 116.7(2) . . ?
C28 C8 C7 122.8(3) . . ?
C33 C31 C30 116.21(19) . . ?
C33 C31 C01B 122.5(2) . . ?
C30 C31 C01B 121.3(2) . . ?
C38 C37 H37 118.5 . . ?
C36 C37 C38 122.9(2) . . ?
C36 C37 H37 118.5 . . ?
C84 C83 P1 122.8(2) . . ?
C88 C83 P1 118.95(18) . . ?
C88 C83 C84 118.3(2) . . ?
C82 C77 P1 123.6(2) . . ?
C82 C77 C78 118.6(3) . . ?
C78 C77 P1 117.7(2) . . ?
C83 C84 H84 119.9 . . ?
C85 C84 C83 120.2(3) . . ?
C85 C84 H84 119.9 . . ?
C29 C30 C31 122.38(19) . . ?
C29 C30 H30 118.8 . . ?
C31 C30 H30 118.8 . . ?
C18 C17 S2 120.81(17) . . ?
C16 C17 S2 118.69(18) . . ?
C16 C17 C18 120.3(2) . . ?
C69 C70 P2 123.31(19) . . ?
C65 C70 P2 118.43(19) . . ?
C65 C70 C69 118.3(2) . . ?
C57 C56 H56 120.2 . . ?
C57 C56 C55 119.7(3) . . ?
C55 C56 H56 120.2 . . ?
C61 C60 P2 117.4(2) . . ?
C59 C60 P2 124.1(2) . . ?
C59 C60 C61 118.5(3) . . ?
O1 C50 H50 106.6 . . ?
O1 C50 C52 107.9(2) . . ?
O1 C50 C51 113.4(2) . . ?
C52 C50 H50 106.6 . . ?
C51 C50 H50 106.6 . . ?
C51 C50 C52 115.4(3) . . ?
C31 C01B C24 112.2(4) . . ?
C26 C01B C31 111.2(2) . . ?
C26 C01B C24 123.4(7) . . ?
C26 C01B C25 92.1(10) . . ?
C23 C01B C31 108.5(2) . . ?
C23 C01B C26 105.2(3) . . ?
C23 C01B C24 93.6(7) . . ?
C23 C01B C25 128.8(12) . . ?
C25 C01B C31 109.1(5) . . ?
C77 C82 H82 119.9 . . ?
C77 C82 C80 120.2(3) . . ?
C80 C82 H82 119.9 . . ?
C83 C88 H88 119.3 . . ?
C83 C88 C87 121.3(3) . . ?
C87 C88 H88 119.3 . . ?
C53 C54 H54 120.2 . . ?
C55 C54 C53 119.6(3) . . ?
C55 C54 H54 120.2 . . ?
C77 C78 H78 119.9 . . ?
C77 C78 C81 120.1(4) . . ?
C81 C78 H78 119.9 . . ?
C69 C68 H68 119.7 . . ?
C67 C68 H68 119.7 . . ?
C67 C68 C69 120.7(3) . . ?
C50 C52 H52A 109.5 . . ?
C50 C52 H52B 109.5 . . ?
C50 C52 H52C 109.5 . . ?
H52A C52 H52B 109.5 . . ?
H52A C52 H52C 109.5 . . ?
H52B C52 H52C 109.5 . . ?
C71 C76 P1 117.5(2) . . ?
C71 C76 C75 118.6(3) . . ?
C75 C76 P1 123.9(3) . . ?
C56 C55 C54 121.2(3) . . ?
C56 C55 H55 119.4 . . ?
C54 C55 H55 119.4 . . ?
C70 C69 C68 120.6(3) . . ?
C70 C69 H69 119.7 . . ?
C68 C69 H69 119.7 . . ?
C14 C15 C20 122.5(2) . . ?
C14 C15 C16 116.6(2) . . ?
C16 C15 C20 120.8(3) . . ?
C15 C20 C22 108.8(3) . . ?
C19 C20 C15 109.6(3) . . ?
C19 C20 C22 104.9(4) . . ?
C21 C20 C15 112.9(3) . . ?
C21 C20 C19 112.2(4) . . ?
C21 C20 C22 108.1(4) . . ?
C78 C81 H81 119.9 . . ?
C79 C81 C78 120.3(4) . . ?
C79 C81 H81 119.9 . . ?
C60 C61 H61 119.8 . . ?
C62 C61 C60 120.5(3) . . ?
C62 C61 H61 119.8 . . ?
C76 C71 H71 119.5 . . ?
C76 C71 C72 121.0(4) . . ?
C72 C71 H71 119.5 . . ?
C50 C51 H51A 109.5 . . ?
C50 C51 H51B 109.5 . . ?
C50 C51 H51C 109.5 . . ?
H51A C51 H51B 109.5 . . ?
H51A C51 H51C 109.5 . . ?
H51B C51 H51C 109.5 . . ?
C13 C14 C15 122.7(2) . . ?
C13 C14 H14 118.6 . . ?
C15 C14 H14 118.6 . . ?
C68 C67 H67 120.4 . . ?
C68 C67 C66 119.2(3) . . ?
C66 C67 H67 120.4 . . ?
C84 C85 H85 119.8 . . ?
C86 C85 C84 120.4(3) . . ?
C86 C85 H85 119.8 . . ?
C81 C79 H79 120.6 . . ?
C80 C79 C81 118.8(4) . . ?
C80 C79 H79 120.6 . . ?
C17 C16 C15 122.4(2) . . ?
C17 C16 H16 118.8 . . ?
C15 C16 H16 118.8 . . ?
C60 C59 H59 119.7 . . ?
C60 C59 C64 120.5(4) . . ?
C64 C59 H59 119.7 . . ?
C67 C66 H66 119.6 . . ?
C67 C66 C65 120.7(3) . . ?
C65 C66 H66 119.6 . . ?
C38 C40 C42 109.3(2) . . ?
C43 C40 C38 112.4(2) . . ?
C43 C40 C42 107.3(3) . . ?
C41 C40 C38 109.4(3) . . ?
C41 C40 C42 110.4(3) . . ?
C41 C40 C43 107.9(3) . . ?
C88 C87 H87 120.3 . . ?
C86 C87 C88 119.4(3) . . ?
C86 C87 H87 120.3 . . ?
C70 C65 C66 120.4(3) . . ?
C70 C65 H65 119.8 . . ?
C66 C65 H65 119.8 . . ?
C40 C42 H42A 109.5 . . ?
C40 C42 H42B 109.5 . . ?
C40 C42 H42C 109.5 . . ?
H42A C42 H42B 109.5 . . ?
H42A C42 H42C 109.5 . . ?
H42B C42 H42C 109.5 . . ?
C40 C43 H43A 109.5 . . ?
C40 C43 H43B 109.5 . . ?
C40 C43 H43C 109.5 . . ?
H43A C43 H43B 109.5 . . ?
H43A C43 H43C 109.5 . . ?
H43B C43 H43C 109.5 . . ?
C59 C64 H64 119.8 . . ?
C63 C64 C59 120.4(4) . . ?
C63 C64 H64 119.8 . . ?
C01B C26 H26A 109.5 . . ?
C01B C26 H26B 109.5 . . ?
C01B C26 H26C 109.5 . . ?
H26A C26 H26B 109.5 . . ?
H26A C26 H26C 109.5 . . ?
H26B C26 H26C 109.5 . . ?
C85 C86 C87 120.5(3) . . ?
C85 C86 H86 119.8 . . ?
C87 C86 H86 119.8 . . ?
C01B C23 H23A 109.5 . . ?
C01B C23 H23B 109.5 . . ?
C01B C23 H23C 109.5 . . ?
H23A C23 H23B 109.5 . . ?
H23A C23 H23C 109.5 . . ?
H23B C23 H23C 109.5 . . ?
C8 C7 C6 106.3(3) . . ?
C8 C7 C5 110.0(8) . . ?
C8 C7 C3 106.5(8) . . ?
C4 C7 C8 113.3(3) . . ?
C4 C7 C6 106.2(5) . . ?
C2 C7 C8 109.6(4) . . ?
C2 C7 C4 108.4(5) . . ?
C2 C7 C6 113.1(5) . . ?
C3 C7 C5 104.4(14) . . ?
C1 C7 C8 116.5(7) . . ?
C1 C7 C5 109.6(13) . . ?
C1 C7 C3 109.1(12) . . ?
C76 C75 H75 120.4 . . ?
C76 C75 C74 119.2(4) . . ?
C74 C75 H75 120.4 . . ?
C64 C63 H63 120.1 . . ?
C64 C63 C62 119.8(3) . . ?
C62 C63 H63 120.1 . . ?
C82 C80 H80 119.0 . . ?
C79 C80 C82 122.0(4) . . ?
C79 C80 H80 119.0 . . ?
C72 C73 H73 119.9 . . ?
C74 C73 H73 119.9 . . ?
C74 C73 C72 120.2(4) . . ?
C01B C24 H24A 109.5 . . ?
C01B C24 H24B 109.5 . . ?
C01B C24 H24C 109.5 . . ?
H24A C24 H24B 109.5 . . ?
H24A C24 H24C 109.5 . . ?
H24B C24 H24C 109.5 . . ?
C71 C72 H72 120.2 . . ?
C73 C72 C71 119.6(4) . . ?
C73 C72 H72 120.2 . . ?
C40 C41 H41A 109.5 . . ?
C40 C41 H41B 109.5 . . ?
C40 C41 H41C 109.5 . . ?
H41A C41 H41B 109.5 . . ?
H41A C41 H41C 109.5 . . ?
H41B C41 H41C 109.5 . . ?
C20 C19 H19A 109.5 . . ?
C20 C19 H19B 109.5 . . ?
C20 C19 H19C 109.5 . . ?
H19A C19 H19B 109.5 . . ?
H19A C19 H19C 109.5 . . ?
H19B C19 H19C 109.5 . . ?
C20 C21 H21A 109.5 . . ?
C20 C21 H21B 109.5 . . ?
C20 C21 H21C 109.5 . . ?
H21A C21 H21B 109.5 . . ?
H21A C21 H21C 109.5 . . ?
H21B C21 H21C 109.5 . . ?
C20 C22 H22A 109.5 . . ?
C20 C22 H22B 109.5 . . ?
C20 C22 H22C 109.5 . . ?
H22A C22 H22B 109.5 . . ?
H22A C22 H22C 109.5 . . ?
H22B C22 H22C 109.5 . . ?
C61 C62 H62 119.8 . . ?
C63 C62 C61 120.4(4) . . ?
C63 C62 H62 119.8 . . ?
C75 C74 H74 119.3 . . ?
C73 C74 C75 121.4(4) . . ?
C73 C74 H74 119.3 . . ?
N1 C47 H47A 109.5 . . ?
N1 C47 H47B 109.5 . . ?
N1 C47 H47C 109.5 . . ?
H47A C47 H47B 109.5 . . ?
H47A C47 H47C 109.5 . . ?
H47B C47 H47C 109.5 . . ?
N1 C44 H44A 109.5 . . ?
N1 C44 H44B 109.5 . . ?
N1 C44 H44C 109.5 . . ?
H44A C44 H44B 109.5 . . ?
H44A C44 H44C 109.5 . . ?
H44B C44 H44C 109.5 . . ?
N1 C46 H46A 109.5 . . ?
N1 C46 H46B 109.5 . . ?
N1 C46 H46C 109.5 . . ?
H46A C46 H46B 109.5 . . ?
H46A C46 H46C 109.5 . . ?
H46B C46 H46C 109.5 . . ?
N1 C45 H45A 109.5 . . ?
N1 C45 H45B 109.5 . . ?
N1 C45 H45C 109.5 . . ?
H45A C45 H45B 109.5 . . ?
H45A C45 H45C 109.5 . . ?
H45B C45 H45C 109.5 . . ?
O6 C49 N1 129.7(5) . . ?
O6 C49 H49 115.2 . . ?
N1 C49 H49 115.2 . . ?
O6 C48 N1 127.8(4) . . ?
O6 C48 H48 116.1 . . ?
N1 C48 H48 116.1 . . ?
C01B C25 H25A 109.5 . . ?
C01B C25 H25B 109.5 . . ?
C01B C25 H25C 109.5 . . ?
H25A C25 H25B 109.5 . . ?
H25A C25 H25C 109.5 . . ?
H25B C25 H25C 109.5 . . ?
C7 C4 H4A 109.5 . . ?
C7 C4 H4B 109.5 . . ?
C7 C4 H4C 109.5 . . ?
H4A C4 H4B 109.5 . . ?
H4A C4 H4C 109.5 . . ?
H4B C4 H4C 109.5 . . ?
C7 C6 H6A 109.5 . . ?
C7 C6 H6B 109.5 . . ?
C7 C6 H6C 109.5 . . ?
H6A C6 H6B 109.5 . . ?
H6A C6 H6C 109.5 . . ?
H6B C6 H6C 109.5 . . ?
C7 C2 H2A 109.5 . . ?
C7 C2 H2B 109.5 . . ?
C7 C2 H2C 109.5 . . ?
H2A C2 H2B 109.5 . . ?
H2A C2 H2C 109.5 . . ?
H2B C2 H2C 109.5 . . ?
C7 C5 H5A 109.5 . . ?
C7 C5 H5B 109.5 . . ?
C7 C5 H5C 109.5 . . ?
H5A C5 H5B 109.5 . . ?
H5A C5 H5C 109.5 . . ?
H5B C5 H5C 109.5 . . ?
C7 C3 H3A 109.5 . . ?
C7 C3 H3B 109.5 . . ?
C7 C3 H3C 109.5 . . ?
H3A C3 H3B 109.5 . . ?
H3A C3 H3C 109.5 . . ?
H3B C3 H3C 109.5 . . ?
C7 C1 H1A 109.5 . . ?
C7 C1 H1B 109.5 . . ?
C7 C1 H1C 109.5 . . ?
H1A C1 H1B 109.5 . . ?
H1A C1 H1C 109.5 . . ?
H1B C1 H1C 109.5 . . ?

loop_
_geom_bond_atom_site_label_1
_geom_bond_atom_site_label_2
_geom_bond_distance
_geom_bond_site_symmetry_2
_geom_bond_publ_flag
Ag1 S1 2.8315(6) . ?
Ag1 P2 2.4836(6) . ?
Ag1 P1 2.4996(6) . ?
Ti1 O3 1.9629(14) . ?
Ti1 O2 1.9584(14) . ?
Ti1 O4 1.9071(14) . ?
Ti1 O5 1.9061(14) . ?
Ti1 O6 2.1986(15) . ?
Ti1 O1 1.7948(14) . ?
S1 C29 1.785(2) . ?
S1 C34 1.783(2) . ?
S4 C12 1.785(2) . ?
S4 C13 1.785(2) . ?
S2 C32 1.789(2) . ?
S2 C17 1.787(2) . ?
S3 C10 1.784(2) . ?
S3 C36 1.787(2) . ?
P2 C53 1.825(2) . ?
P2 C70 1.827(2) . ?
P2 C60 1.823(2) . ?
P1 C83 1.821(2) . ?
P1 C77 1.825(3) . ?
P1 C76 1.835(3) . ?
O3 C27 1.322(2) . ?
O2 C35 1.320(2) . ?
O4 C11 1.324(2) . ?
O5 C18 1.320(2) . ?
O6 C49 1.145(6) . ?
O6 C48 1.165(5) . ?
O1 C50 1.415(3) . ?
C11 C10 1.408(3) . ?
C11 C12 1.408(3) . ?
C35 C34 1.414(3) . ?
C35 C36 1.409(3) . ?
C32 C27 1.402(3) . ?
C32 C33 1.385(3) . ?
N1 C47 1.334(9) . ?
N1 C44 1.516(9) . ?
N1 C46 1.346(8) . ?
N1 C45 1.503(7) . ?
N1 C49 1.330(6) . ?
N1 C48 1.330(5) . ?
C27 C29 1.415(3) . ?
C53 C58 1.382(3) . ?
C53 C54 1.395(4) . ?
C18 C13 1.404(3) . ?
C18 C17 1.413(3) . ?
C10 C28 1.392(3) . ?
C39 H39 0.9500 . ?
C39 C34 1.388(3) . ?
C39 C38 1.391(3) . ?
C29 C30 1.388(3) . ?
C9 H9 0.9500 . ?
C9 C12 1.386(3) . ?
C9 C8 1.400(4) . ?
C38 C37 1.398(3) . ?
C38 C40 1.530(3) . ?
C33 H33 0.9500 . ?
C33 C31 1.388(3) . ?
C36 C37 1.386(3) . ?
C13 C14 1.390(3) . ?
C58 H58 0.9500 . ?
C58 C57 1.386(4) . ?
C57 H57 0.9500 . ?
C57 C56 1.368(5) . ?
C28 H28 0.9500 . ?
C28 C8 1.388(3) . ?
C8 C7 1.529(4) . ?
C31 C30 1.398(3) . ?
C31 C01B 1.536(3) . ?
C37 H37 0.9500 . ?
C83 C84 1.398(3) . ?
C83 C88 1.369(3) . ?
C77 C82 1.363(4) . ?
C77 C78 1.386(4) . ?
C84 H84 0.9500 . ?
C84 C85 1.383(4) . ?
C30 H30 0.9500 . ?
C17 C16 1.388(3) . ?
C70 C69 1.379(3) . ?
C70 C65 1.372(4) . ?
C56 H56 0.9500 . ?
C56 C55 1.372(5) . ?
C60 C61 1.384(4) . ?
C60 C59 1.374(4) . ?
C50 H50 1.0000 . ?
C50 C52 1.499(4) . ?
C50 C51 1.455(4) . ?
C01B C26 1.523(5) . ?
C01B C23 1.522(5) . ?
C01B C24 1.593(9) . ?
C01B C25 1.534(10) . ?
C82 H82 0.9500 . ?
C82 C80 1.383(5) . ?
C88 H88 0.9500 . ?
C88 C87 1.394(4) . ?
C54 H54 0.9500 . ?
C54 C55 1.376(4) . ?
C78 H78 0.9500 . ?
C78 C81 1.392(6) . ?
C68 H68 0.9500 . ?
C68 C69 1.381(4) . ?
C68 C67 1.357(4) . ?
C52 H52A 0.9800 . ?
C52 H52B 0.9800 . ?
C52 H52C 0.9800 . ?
C76 C71 1.375(5) . ?
C76 C75 1.382(4) . ?
C55 H55 0.9500 . ?
C69 H69 0.9500 . ?
C15 C20 1.532(4) . ?
C15 C14 1.391(4) . ?
C15 C16 1.393(4) . ?
C20 C19 1.485(5) . ?
C20 C21 1.473(5) . ?
C20 C22 1.558(6) . ?
C81 H81 0.9500 . ?
C81 C79 1.374(6) . ?
C61 H61 0.9500 . ?
C61 C62 1.379(5) . ?
C71 H71 0.9500 . ?
C71 C72 1.391(4) . ?
C51 H51A 0.9800 . ?
C51 H51B 0.9800 . ?
C51 H51C 0.9800 . ?
C14 H14 0.9500 . ?
C67 H67 0.9500 . ?
C67 C66 1.362(5) . ?
C85 H85 0.9500 . ?
C85 C86 1.365(5) . ?
C79 H79 0.9500 . ?
C79 C80 1.343(6) . ?
C16 H16 0.9500 . ?
C59 H59 0.9500 . ?
C59 C64 1.387(4) . ?
C66 H66 0.9500 . ?
C66 C65 1.385(4) . ?
C40 C42 1.539(4) . ?
C40 C43 1.525(4) . ?
C40 C41 1.517(5) . ?
C87 H87 0.9500 . ?
C87 C86 1.365(5) . ?
C65 H65 0.9500 . ?
C42 H42A 0.9800 . ?
C42 H42B 0.9800 . ?
C42 H42C 0.9800 . ?
C43 H43A 0.9800 . ?
C43 H43B 0.9800 . ?
C43 H43C 0.9800 . ?
C64 H64 0.9500 . ?
C64 C63 1.359(7) . ?
C26 H26A 0.9800 . ?
C26 H26B 0.9800 . ?
C26 H26C 0.9800 . ?
C86 H86 0.9500 . ?
C23 H23A 0.9800 . ?
C23 H23B 0.9800 . ?
C23 H23C 0.9800 . ?
C7 C4 1.524(6) . ?
C7 C6 1.580(7) . ?
C7 C2 1.502(8) . ?
C7 C5 1.62(3) . ?
C7 C3 1.56(2) . ?
C7 C1 1.464(16) . ?
C75 H75 0.9500 . ?
C75 C74 1.396(5) . ?
C63 H63 0.9500 . ?
C63 C62 1.366(6) . ?
C80 H80 0.9500 . ?
C73 H73 0.9500 . ?
C73 C72 1.358(6) . ?
C73 C74 1.344(7) . ?
C24 H24A 0.9800 . ?
C24 H24B 0.9800 . ?
C24 H24C 0.9800 . ?
C72 H72 0.9500 . ?
C41 H41A 0.9800 . ?
C41 H41B 0.9800 . ?
C41 H41C 0.9800 . ?
C19 H19A 0.9800 . ?
C19 H19B 0.9800 . ?
C19 H19C 0.9800 . ?
C21 H21A 0.9800 . ?
C21 H21B 0.9800 . ?
C21 H21C 0.9800 . ?
C22 H22A 0.9800 . ?
C22 H22B 0.9800 . ?
C22 H22C 0.9800 . ?
C62 H62 0.9500 . ?
C74 H74 0.9500 . ?
C47 H47A 0.9800 . ?
C47 H47B 0.9800 . ?
C47 H47C 0.9800 . ?
C44 H44A 0.9800 . ?
C44 H44B 0.9800 . ?
C44 H44C 0.9800 . ?
C46 H46A 0.9800 . ?
C46 H46B 0.9800 . ?
C46 H46C 0.9800 . ?
C45 H45A 0.9800 . ?
C45 H45B 0.9800 . ?
C45 H45C 0.9800 . ?
C49 H49 0.9500 . ?
C48 H48 0.9500 . ?
C25 H25A 0.9800 . ?
C25 H25B 0.9800 . ?
C25 H25C 0.9800 . ?
C4 H4A 0.9800 . ?
C4 H4B 0.9800 . ?
C4 H4C 0.9800 . ?
C6 H6A 0.9800 . ?
C6 H6B 0.9800 . ?
C6 H6C 0.9800 . ?
C2 H2A 0.9800 . ?
C2 H2B 0.9800 . ?
C2 H2C 0.9800 . ?
C5 H5A 0.9800 . ?
C5 H5B 0.9800 . ?
C5 H5C 0.9800 . ?
C3 H3A 0.9800 . ?
C3 H3B 0.9800 . ?
C3 H3C 0.9800 . ?
C1 H1A 0.9800 . ?
C1 H1B 0.9800 . ?
C1 H1C 0.9800 . ?

loop_
_geom_torsion_atom_site_label_1
_geom_torsion_atom_site_label_2
_geom_torsion_atom_site_label_3
_geom_torsion_atom_site_label_4
_geom_torsion
_geom_torsion_site_symmetry_1
_geom_torsion_site_symmetry_2
_geom_torsion_site_symmetry_3
_geom_torsion_site_symmetry_4
_geom_torsion_publ_flag
Ag1 S1 C29 C27 -15.79(18) . . . . ?
Ag1 S1 C29 C30 161.78(15) . . . . ?
Ag1 S1 C34 C35 27.85(17) . . . . ?
Ag1 S1 C34 C39 -150.32(16) . . . . ?
Ag1 P2 C53 C58 132.71(19) . . . . ?
Ag1 P2 C53 C54 -46.4(2) . . . . ?
Ag1 P2 C70 C69 147.8(2) . . . . ?
Ag1 P2 C70 C65 -31.8(3) . . . . ?
Ag1 P2 C60 C61 -52.5(2) . . . . ?
Ag1 P2 C60 C59 125.9(2) . . . . ?
Ag1 P1 C83 C84 -162.5(2) . . . . ?
Ag1 P1 C83 C88 16.1(3) . . . . ?
Ag1 P1 C77 C82 -131.4(2) . . . . ?
Ag1 P1 C77 C78 45.5(2) . . . . ?
Ag1 P1 C76 C71 70.9(3) . . . . ?
Ag1 P1 C76 C75 -111.2(3) . . . . ?
Ti1 O3 C27 C32 86.7(2) . . . . ?
Ti1 O3 C27 C29 -92.9(2) . . . . ?
Ti1 O2 C35 C34 96.2(2) . . . . ?
Ti1 O2 C35 C36 -84.5(2) . . . . ?
Ti1 O4 C11 C10 91.6(2) . . . . ?
Ti1 O4 C11 C12 -89.9(2) . . . . ?
Ti1 O5 C18 C13 89.1(2) . . . . ?
Ti1 O5 C18 C17 -91.5(2) . . . . ?
Ti1 O6 C49 N1 -175.0(3) . . . . ?
Ti1 O6 C48 N1 174.4(2) . . . . ?
Ti1 O1 C50 C52 171.0(2) . . . . ?
Ti1 O1 C50 C51 -59.9(4) . . . . ?
S1 C29 C30 C31 -177.51(17) . . . . ?
S4 C13 C14 C15 175.9(2) . . . . ?
S2 C32 C27 O3 8.5(3) . . . . ?
S2 C32 C27 C29 -171.88(15) . . . . ?
S2 C32 C33 C31 173.02(17) . . . . ?
S2 C17 C16 C15 -175.5(2) . . . . ?
S3 C10 C28 C8 170.6(2) . . . . ?
S3 C36 C37 C38 -171.9(2) . . . . ?
P2 C53 C58 C57 -179.1(2) . . . . ?
P2 C53 C54 C55 179.5(2) . . . . ?
P2 C70 C69 C68 179.6(2) . . . . ?
P2 C70 C65 C66 -179.3(3) . . . . ?
P2 C60 C61 C62 178.9(2) . . . . ?
P2 C60 C59 C64 -178.9(3) . . . . ?
P1 C83 C84 C85 179.1(2) . . . . ?
P1 C83 C88 C87 -179.1(2) . . . . ?
P1 C77 C82 C80 178.3(3) . . . . ?
P1 C77 C78 C81 -178.9(3) . . . . ?
P1 C76 C71 C72 176.8(3) . . . . ?
P1 C76 C75 C74 -177.3(3) . . . . ?
O3 Ti1 O1 C50 156.7(3) . . . . ?
O3 C27 C29 S1 -4.2(3) . . . . ?
O3 C27 C29 C30 178.26(18) . . . . ?
O2 Ti1 O1 C50 -115.7(3) . . . . ?
O2 C35 C34 S1 -0.9(3) . . . . ?
O2 C35 C34 C39 177.26(19) . . . . ?
O2 C35 C36 S3 -5.8(3) . . . . ?
O2 C35 C36 C37 -177.91(19) . . . . ?
O4 Ti1 O1 C50 -26.5(3) . . . . ?
O4 C11 C10 S3 6.4(3) . . . . ?
O4 C11 C10 C28 177.3(2) . . . . ?
O4 C11 C12 S4 -1.7(3) . . . . ?
O4 C11 C12 C9 -176.6(2) . . . . ?
O5 Ti1 O1 C50 66.6(3) . . . . ?
O5 C18 C13 S4 2.2(3) . . . . ?
O5 C18 C13 C14 178.2(2) . . . . ?
O5 C18 C17 S2 -2.9(3) . . . . ?
O5 C18 C17 C16 -178.1(2) . . . . ?
C11 C10 C28 C8 -0.6(4) . . . . ?
C35 C36 C37 C38 0.6(4) . . . . ?
C32 S2 C17 C18 83.42(19) . . . . ?
C32 S2 C17 C16 -101.34(19) . . . . ?
C32 C27 C29 S1 176.20(14) . . . . ?
C32 C27 C29 C30 -1.3(3) . . . . ?
C32 C33 C31 C30 -0.8(3) . . . . ?
C32 C33 C31 C01B 177.9(2) . . . . ?
C27 C32 C33 C31 -0.5(3) . . . . ?
C27 C29 C30 C31 0.1(3) . . . . ?
C53 P2 C70 C69 -83.1(2) . . . . ?
C53 P2 C70 C65 97.3(3) . . . . ?
C53 P2 C60 C61 177.9(2) . . . . ?
C53 P2 C60 C59 -3.7(3) . . . . ?
C53 C58 C57 C56 -0.4(5) . . . . ?
C53 C54 C55 C56 -0.2(4) . . . . ?
C18 C13 C14 C15 -0.2(4) . . . . ?
C18 C17 C16 C15 -0.2(4) . . . . ?
C10 S3 C36 C35 82.91(19) . . . . ?
C10 S3 C36 C37 -104.74(19) . . . . ?
C10 C11 C12 S4 176.91(16) . . . . ?
C10 C11 C12 C9 2.0(3) . . . . ?
C10 C28 C8 C9 1.6(4) . . . . ?
C10 C28 C8 C7 -174.9(3) . . . . ?
C39 C38 C37 C36 -2.0(4) . . . . ?
C39 C38 C40 C42 126.9(3) . . . . ?
C39 C38 C40 C43 7.9(4) . . . . ?
C39 C38 C40 C41 -112.0(3) . . . . ?
C29 S1 C34 C35 -82.21(18) . . . . ?
C29 S1 C34 C39 99.62(18) . . . . ?
C9 C8 C7 C4 174.8(4) . . . . ?
C9 C8 C7 C6 -68.9(5) . . . . ?
C9 C8 C7 C2 53.6(6) . . . . ?
C9 C8 C7 C5 -122.2(11) . . . . ?
C9 C8 C7 C3 125.2(12) . . . . ?
C9 C8 C7 C1 3.2(12) . . . . ?
C34 S1 C29 C27 91.25(17) . . . . ?
C34 S1 C29 C30 -91.17(18) . . . . ?
C34 C35 C36 S3 173.56(15) . . . . ?
C34 C35 C36 C37 1.4(3) . . . . ?
C34 C39 C38 C37 1.4(4) . . . . ?
C34 C39 C38 C40 -178.6(2) . . . . ?
C12 S4 C13 C18 -87.26(19) . . . . ?
C12 S4 C13 C14 96.6(2) . . . . ?
C12 C11 C10 S3 -172.17(15) . . . . ?
C12 C11 C10 C28 -1.3(3) . . . . ?
C12 C9 C8 C28 -0.9(4) . . . . ?
C12 C9 C8 C7 175.8(3) . . . . ?
C38 C39 C34 S1 178.86(18) . . . . ?
C38 C39 C34 C35 0.7(3) . . . . ?
C33 C32 C27 O3 -178.02(18) . . . . ?
C33 C32 C27 C29 1.6(3) . . . . ?
C33 C31 C30 C29 1.0(3) . . . . ?
C33 C31 C01B C26 145.7(3) . . . . ?
C33 C31 C01B C23 -99.1(3) . . . . ?
C33 C31 C01B C24 2.9(9) . . . . ?
C33 C31 C01B C25 45.6(13) . . . . ?
C36 S3 C10 C11 -84.52(19) . . . . ?
C36 S3 C10 C28 104.35(19) . . . . ?
C36 C35 C34 S1 179.76(15) . . . . ?
C36 C35 C34 C39 -2.1(3) . . . . ?
C13 S4 C12 C11 86.51(19) . . . . ?
C13 S4 C12 C9 -98.5(2) . . . . ?
C13 C18 C17 S2 176.52(16) . . . . ?
C13 C18 C17 C16 1.4(3) . . . . ?
C58 C53 C54 C55 0.4(4) . . . . ?
C58 C57 C56 C55 0.5(5) . . . . ?
C57 C56 C55 C54 -0.2(5) . . . . ?
C28 C8 C7 C4 -8.7(6) . . . . ?
C28 C8 C7 C6 107.5(4) . . . . ?
C28 C8 C7 C2 -129.9(5) . . . . ?
C28 C8 C7 C5 54.2(12) . . . . ?
C28 C8 C7 C3 -58.4(12) . . . . ?
C28 C8 C7 C1 179.7(12) . . . . ?
C8 C9 C12 S4 -175.9(2) . . . . ?
C8 C9 C12 C11 -0.9(4) . . . . ?
C37 C38 C40 C42 -53.0(4) . . . . ?
C37 C38 C40 C43 -172.1(3) . . . . ?
C37 C38 C40 C41 68.0(4) . . . . ?
C83 P1 C77 C82 -2.1(3) . . . . ?
C83 P1 C77 C78 174.8(2) . . . . ?
C83 P1 C76 C71 -63.5(3) . . . . ?
C83 P1 C76 C75 114.5(3) . . . . ?
C83 C84 C85 C86 -0.5(5) . . . . ?
C83 C88 C87 C86 0.4(5) . . . . ?
C77 P1 C83 C84 78.1(2) . . . . ?
C77 P1 C83 C88 -103.3(2) . . . . ?
C77 P1 C76 C71 -172.8(2) . . . . ?
C77 P1 C76 C75 5.2(3) . . . . ?
C77 C82 C80 C79 -0.1(6) . . . . ?
C77 C78 C81 C79 1.0(6) . . . . ?
C84 C83 C88 C87 -0.5(4) . . . . ?
C84 C85 C86 C87 0.5(5) . . . . ?
C30 C31 C01B C26 -35.8(4) . . . . ?
C30 C31 C01B C23 79.5(3) . . . . ?
C30 C31 C01B C24 -178.6(8) . . . . ?
C30 C31 C01B C25 -135.9(13) . . . . ?
C17 S2 C32 C27 -90.58(18) . . . . ?
C17 S2 C32 C33 95.83(18) . . . . ?
C17 C18 C13 S4 -177.24(16) . . . . ?
C17 C18 C13 C14 -1.2(3) . . . . ?
C70 P2 C53 C58 6.7(2) . . . . ?
C70 P2 C53 C54 -172.35(19) . . . . ?
C70 P2 C60 C61 69.7(2) . . . . ?
C70 P2 C60 C59 -111.9(2) . . . . ?
C60 P2 C53 C58 -100.3(2) . . . . ?
C60 P2 C53 C54 80.6(2) . . . . ?
C60 P2 C70 C69 25.0(3) . . . . ?
C60 P2 C70 C65 -154.6(2) . . . . ?
C60 C61 C62 C63 -0.1(5) . . . . ?
C60 C59 C64 C63 0.4(6) . . . . ?
C01B C31 C30 C29 -177.7(2) . . . . ?
C82 C77 C78 C81 -1.8(5) . . . . ?
C88 C83 C84 C85 0.5(4) . . . . ?
C88 C87 C86 C85 -0.4(5) . . . . ?
C54 C53 C58 C57 -0.1(4) . . . . ?
C78 C77 C82 C80 1.4(5) . . . . ?
C78 C81 C79 C80 0.3(7) . . . . ?
C68 C67 C66 C65 0.5(7) . . . . ?
C76 P1 C83 C84 -30.0(3) . . . . ?
C76 P1 C83 C88 148.6(2) . . . . ?
C76 P1 C77 C82 103.8(3) . . . . ?
C76 P1 C77 C78 -79.3(2) . . . . ?
C76 C71 C72 C73 1.4(6) . . . . ?
C76 C75 C74 C73 -0.1(7) . . . . ?
C69 C70 C65 C66 1.1(5) . . . . ?
C69 C68 C67 C66 -0.2(6) . . . . ?
C20 C15 C14 C13 -177.3(3) . . . . ?
C20 C15 C16 C17 177.5(3) . . . . ?
C81 C79 C80 C82 -0.8(7) . . . . ?
C61 C60 C59 C64 -0.6(4) . . . . ?
C71 C76 C75 C74 0.6(5) . . . . ?
C14 C15 C20 C19 -124.3(4) . . . . ?
C14 C15 C20 C21 1.5(5) . . . . ?
C14 C15 C20 C22 121.6(4) . . . . ?
C14 C15 C16 C17 -1.1(4) . . . . ?
C67 C68 C69 C70 0.3(5) . . . . ?
C67 C66 C65 C70 -1.0(7) . . . . ?
C16 C15 C20 C19 57.1(5) . . . . ?
C16 C15 C20 C21 -177.1(4) . . . . ?
C16 C15 C20 C22 -57.0(4) . . . . ?
C16 C15 C14 C13 1.4(4) . . . . ?
C59 C60 C61 C62 0.4(4) . . . . ?
C59 C64 C63 C62 -0.1(6) . . . . ?
C40 C38 C37 C36 177.9(2) . . . . ?
C65 C70 C69 C68 -0.7(4) . . . . ?
C64 C63 C62 C61 -0.1(6) . . . . ?
C75 C76 C71 C72 -1.3(5) . . . . ?
C72 C73 C74 C75 0.2(8) . . . . ?
C74 C73 C72 C71 -0.8(7) . . . . ?
C47 N1 C49 O6 -6.7(13) . . . . ?
C47 N1 C48 O6 -162.8(8) . . . . ?
C44 N1 C49 O6 -178.9(9) . . . . ?
C44 N1 C48 O6 49.1(19) . . . . ?
C46 N1 C49 O6 151.2(10) . . . . ?
C46 N1 C48 O6 -7.0(10) . . . . ?
C45 N1 C49 O6 -35(2) . . . . ?
C45 N1 C48 O6 -175.3(6) . . . . ?
C49 O6 C48 N1 -12.6(6) . . . . ?
C49 N1 C48 O6 12.1(5) . . . . ?
C48 O6 C49 N1 13.0(6) . . . . ?
C48 N1 C49 O6 -12.7(6) . . . . ?
